data_4505202
loop_
_publ_author_name
'Succaw, Gary L.'
'Weakley, Timothy J. R.'
'Han, Fusan'
'Doxsee, Kenneth M.'

_publ_section_title
;
 Crystal Engineering with Bis(thiourea) Derivatives&#x2020;
;
_journal_issue 6
_journal_name_full 'Crystal Growth &amp; Design'
_journal_page_first 2288
_journal_paper_doi 10.1021/cg050162c
_journal_volume 5
_journal_year 2005
_chemical_formula_sum 'C24 H42 N4 S2'
_chemical_formula_weight 450.74
_chemical_name_systematic
;
  ?
;
_space_group_IT_number 88
_symmetry_space_group_name_Hall '-I 4ad'
_symmetry_space_group_name_H-M 'I 41/a :2'
_atom_sites_solution_hydrogens geom
_atom_sites_solution_primary direct
_atom_sites_solution_secondary difmap
_audit_creation_method SHELXL-97
_cell_angle_alpha 90.00
_cell_angle_beta 90.00
_cell_angle_gamma 90.00
_cell_formula_units_Z 8
_cell_length_a 16.705(4)
_cell_length_b 16.705(4)
_cell_length_c 19.205(7)
_cell_measurement_temperature 273(2)
_cell_volume 5359(3)
_computing_structure_refinement 'SHELXL-97 (Sheldrick, 1997)'
_computing_structure_solution 'SHELXS-97 (Sheldrick, 1990)'
_diffrn_ambient_temperature 273(2)
_diffrn_measured_fraction_theta_full 0.998
_diffrn_measured_fraction_theta_max 0.998
_diffrn_radiation_monochromator graphite
_diffrn_radiation_source 'fine-focus sealed tube'
_diffrn_radiation_type MoK\a
_diffrn_radiation_wavelength 0.71073
_diffrn_reflns_av_R_equivalents 0.3063
_diffrn_reflns_av_sigmaI/netI 0.1142
_diffrn_reflns_limit_h_max 18
_diffrn_reflns_limit_h_min -18
_diffrn_reflns_limit_k_max 18
_diffrn_reflns_limit_k_min -18
_diffrn_reflns_limit_l_max 21
_diffrn_reflns_limit_l_min -21
_diffrn_reflns_number 16174
_diffrn_reflns_theta_full 23.31
_diffrn_reflns_theta_max 23.31
_diffrn_reflns_theta_min 1.62
_exptl_absorpt_coefficient_mu 0.216
_exptl_crystal_density_diffrn 1.117
_exptl_crystal_density_method 'not measured'
_exptl_crystal_F_000 1968
_refine_diff_density_max 0.606
_refine_diff_density_min -0.353
_refine_diff_density_rms 0.080
_refine_ls_extinction_coef 0.0003(5)
_refine_ls_extinction_expression Fc^*^=kFc[1+0.001xFc^2^\l^3^/sin(2\q)]^-1/4^
_refine_ls_extinction_method SHELXL
_refine_ls_goodness_of_fit_ref 1.243
_refine_ls_hydrogen_treatment mixed
_refine_ls_matrix_type full
_refine_ls_number_parameters 152
_refine_ls_number_reflns 1938
_refine_ls_number_restraints 0
_refine_ls_restrained_S_all 1.243
_refine_ls_R_factor_all 0.1536
_refine_ls_R_factor_gt 0.1102
_refine_ls_shift/su_max 0.201
_refine_ls_shift/su_mean 0.019
_refine_ls_structure_factor_coef Fsqd
_refine_ls_weighting_details 'calc w=1/[\s^2^(Fo^2^)+(0.1000P)^2^+0.0000P] where P=(Fo^2^+2Fc^2^)/3'
_refine_ls_weighting_scheme calc
_refine_ls_wR_factor_gt 0.2229
_refine_ls_wR_factor_ref 0.2406
_reflns_number_gt 1254
_reflns_number_total 1938
_reflns_threshold_expression >2sigma(I)
_cod_data_source_file cg050162csi20050909_024735.cif
_cod_data_source_block gls4
_cod_database_code 4505202

loop_
_symmetry_equiv_pos_as_xyz
'x, y, z'
'-x+1/2, -y, z+1/2'
'-y+3/4, x+1/4, z+1/4'
'y+3/4, -x+3/4, z+3/4'
'x+1/2, y+1/2, z+1/2'
'-x+1, -y+1/2, z+1'
'-y+5/4, x+3/4, z+3/4'
'y+5/4, -x+5/4, z+5/4'
'-x, -y, -z'
'x-1/2, y, -z-1/2'
'y-3/4, -x-1/4, -z-1/4'
'-y-3/4, x-3/4, -z-3/4'
'-x+1/2, -y+1/2, -z+1/2'
'x, y+1/2, -z'
'y-1/4, -x+1/4, -z+1/4'
'-y-1/4, x-1/4, -z-1/4'

loop_
_atom_site_label
_atom_site_type_symbol
_atom_site_fract_x
_atom_site_fract_y
_atom_site_fract_z
_atom_site_U_iso_or_equiv
_atom_site_adp_type
_atom_site_occupancy
_atom_site_symmetry_multiplicity
_atom_site_calc_flag
_atom_site_refinement_flags
S1 S 0.05604(8) 0.48241(8) 0.12886(7) 0.0506(6) Uani 1 1 d .
C1 C 0.0000 0.2500 0.2520(3) 0.0380(16) Uani 1 2 d S
N2 N 0.1435(3) 0.3695(2) 0.06733(19) 0.0466(11) Uani 1 1 d .
H2A H 0.1692 0.3249 0.0693 0.056 Uiso 1 1 calc R
N3 N 0.1204(2) 0.3487(3) 0.18207(19) 0.0453(11) Uani 1 1 d .
H3A H 0.1433 0.3033 0.1752 0.054 Uiso 1 1 calc R
C4 C 0.1090(3) 0.3957(3) 0.1260(2) 0.0414(12) Uani 1 1 d .
C5 C 0.0977(3) 0.3674(3) 0.2524(2) 0.0479(13) Uani 1 1 d .
H5A H 0.0682 0.4175 0.2522 0.057 Uiso 1 1 calc R
H5B H 0.1459 0.3756 0.2796 0.057 Uiso 1 1 calc R
C6 C 0.0471(3) 0.3044(3) 0.2879(2) 0.0417(12) Uani 1 1 d .
C7 C 0.0471(3) 0.3023(4) 0.3607(3) 0.0567(15) Uani 1 1 d .
H7A H 0.0801 0.3377 0.3847 0.068 Uiso 1 1 calc R
C8 C 0.0000 0.2500 0.3984(3) 0.060(2) Uani 1 2 d S
C9 C 0.1411(4) 0.4102(3) 0.0007(3) 0.0582(15) Uani 1 1 d .
H9A H 0.1462 0.4675 0.0078 0.070 Uiso 1 1 calc R
H9B H 0.0901 0.4001 -0.0217 0.070 Uiso 1 1 calc R
C10 C 0.0000 0.2500 0.4788(4) 0.095(4) Uani 1 2 d S
C11 C 0.2089(4) 0.3809(4) -0.0462(3) 0.0747(19) Uani 1 1 d .
H11A H 0.2596 0.3891 -0.0226 0.090 Uiso 1 1 calc R
H11B H 0.2026 0.3239 -0.0542 0.090 Uiso 1 1 calc R
C12 C 0.2103(5) 0.4229(5) -0.1137(3) 0.090(2) Uani 1 1 d .
H12A H 0.2111 0.4801 -0.1051 0.108 Uiso 1 1 calc R
H12B H 0.1613 0.4107 -0.1385 0.108 Uiso 1 1 calc R
C13 C 0.0840(9) 0.2401(15) 0.5052(6) 0.081(5) Uani 0.50 1 d P
C14 C 0.3566(10) 0.4578(9) -0.1235(7) 0.200(7) Uani 1 1 d .
H14A H 0.4051 0.4480 -0.1490 0.301 Uiso 1 1 calc R
H14B H 0.3640 0.4427 -0.0757 0.301 Uiso 1 1 calc R
H14C H 0.3434 0.5137 -0.1261 0.301 Uiso 1 1 calc R
C15 C 0.2798(7) 0.4021(11) -0.1592(4) 0.180(7) Uani 1 1 d .
H15A H 0.2698 0.4174 -0.2072 0.216 Uiso 1 1 calc R
H15B H 0.2915 0.3453 -0.1573 0.216 Uiso 1 1 calc R
C16 C 0.0135(17) 0.1398(15) 0.4986(11) 0.066(6) Uiso 0.30 1 d P
C17 C 0.067(2) 0.282(2) 0.5111(15) 0.081(10) Uiso 0.30 1 d P
C18 C -0.0383(19) 0.166(2) 0.5056(13) 0.088(7) Uiso 0.30 1 d P
C19 C 0.039(2) 0.178(3) 0.5050(16) 0.059(8) Uiso 0.20 1 d P
H1A H 0.0000 0.2500 0.201(5) 0.08(3) Uiso 1 2 d S

loop_
_atom_site_aniso_label
_atom_site_aniso_U_11
_atom_site_aniso_U_22
_atom_site_aniso_U_33
_atom_site_aniso_U_23
_atom_site_aniso_U_13
_atom_site_aniso_U_12
S1 0.0508(9) 0.0440(8) 0.0570(9) 0.0003(6) 0.0091(6) -0.0003(6)
C1 0.031(3) 0.054(4) 0.028(4) 0.000 0.000 -0.001(3)
N2 0.056(3) 0.042(2) 0.042(2) 0.0022(19) 0.008(2) -0.001(2)
N3 0.044(2) 0.047(2) 0.044(2) 0.001(2) 0.0055(19) -0.0038(19)
C4 0.038(3) 0.041(3) 0.045(3) 0.000(2) 0.004(2) -0.011(2)
C5 0.047(3) 0.055(3) 0.041(3) -0.002(2) 0.001(2) -0.011(2)
C6 0.036(3) 0.058(3) 0.031(3) -0.004(2) 0.002(2) -0.004(2)
C7 0.043(3) 0.086(4) 0.041(3) -0.009(3) -0.001(2) -0.015(3)
C8 0.046(4) 0.107(7) 0.026(4) 0.000 0.000 -0.020(5)
C9 0.072(4) 0.052(3) 0.051(3) 0.013(3) 0.013(3) 0.001(3)
C10 0.068(6) 0.177(13) 0.041(5) 0.000 0.000 -0.042(8)
C11 0.091(5) 0.076(4) 0.057(3) 0.011(3) 0.016(3) 0.015(4)
C12 0.088(5) 0.120(6) 0.061(4) 0.028(4) 0.014(4) 0.019(5)
C13 0.087(11) 0.140(16) 0.016(5) 0.011(7) -0.021(6) 0.029(13)
C14 0.199(16) 0.200(15) 0.203(14) 0.068(11) 0.086(12) 0.073(13)
C15 0.132(9) 0.33(2) 0.077(6) 0.056(8) 0.033(6) 0.098(12)

loop_
_atom_type_symbol
_atom_type_description
_atom_type_scat_dispersion_real
_atom_type_scat_dispersion_imag
_atom_type_scat_source
C C 0.0033 0.0016 'International Tables Vol C Tables 4.2.6.8 and 6.1.1.4'
H H 0.0000 0.0000 'International Tables Vol C Tables 4.2.6.8 and 6.1.1.4'
N N 0.0061 0.0033 'International Tables Vol C Tables 4.2.6.8 and 6.1.1.4'
S S 0.1246 0.1234 'International Tables Vol C Tables 4.2.6.8 and 6.1.1.4'

loop_
_geom_angle_atom_site_label_1
_geom_angle_atom_site_label_2
_geom_angle_atom_site_label_3
_geom_angle
_geom_angle_site_symmetry_1
_geom_angle_site_symmetry_3
C6 C1 C6 120.3(6) . 6_454
C4 N2 C9 125.3(4) . .
C4 N3 C5 126.0(4) . .
N2 C4 N3 115.0(4) . .
N2 C4 S1 122.0(4) . .
N3 C4 S1 123.0(4) . .
N3 C5 C6 114.8(4) . .
C1 C6 C7 118.8(5) . .
C1 C6 C5 123.3(4) . .
C7 C6 C5 117.9(5) . .
C8 C7 C6 122.7(5) . .
C7 C8 C7 116.7(6) 6_454 .
C7 C8 C10 121.7(3) 6_454 .
C7 C8 C10 121.7(3) . .
N2 C9 C11 110.4(5) . .
C17 C10 C17 127(3) . 6_454
C17 C10 C19 78.8(18) . .
C17 C10 C19 83.4(18) 6_454 .
C17 C10 C19 83.4(18) . 6_454
C17 C10 C19 78.8(18) 6_454 6_454
C19 C10 C19 140(3) . 6_454
C17 C10 C13 30.5(12) . .
C17 C10 C13 124.0(13) 6_454 .
C19 C10 C13 51.3(16) . .
C19 C10 C13 113.1(14) 6_454 .
C17 C10 C13 124.0(13) . 6_454
C17 C10 C13 30.5(12) 6_454 6_454
C19 C10 C13 113.1(14) . 6_454
C19 C10 C13 51.3(16) 6_454 6_454
C13 C10 C13 140.6(12) . 6_454
C17 C10 C8 116.7(13) . .
C17 C10 C8 116.7(13) 6_454 .
C19 C10 C8 110.1(13) . .
C19 C10 C8 110.1(13) 6_454 .
C13 C10 C8 109.7(6) . .
C13 C10 C8 109.7(6) 6_454 .
C17 C10 C18 120.6(15) . .
C17 C10 C18 37.5(14) 6_454 .
C19 C10 C18 49.8(17) . .
C19 C10 C18 115.3(18) 6_454 .
C13 C10 C18 99.6(13) . .
C13 C10 C18 67.7(13) 6_454 .
C8 C10 C18 108.5(10) . .
C17 C10 C18 37.5(14) . 6_454
C17 C10 C18 120.6(15) 6_454 6_454
C19 C10 C18 115.3(18) . 6_454
C19 C10 C18 49.8(17) 6_454 6_454
C13 C10 C18 67.7(13) . 6_454
C13 C10 C18 99.6(13) 6_454 6_454
C8 C10 C18 108.5(10) . 6_454
C18 C10 C18 143(2) . 6_454
C17 C10 C16 68.3(14) . 6_454
C17 C10 C16 100.9(15) 6_454 6_454
C19 C10 C16 141.9(16) . 6_454
C19 C10 C16 22.2(15) 6_454 6_454
C13 C10 C16 98.7(11) . 6_454
C13 C10 C16 73.3(11) 6_454 6_454
C8 C10 C16 101.6(7) . 6_454
C18 C10 C16 136.7(12) . 6_454
C18 C10 C16 31.2(11) 6_454 6_454
C17 C10 C16 100.9(15) . .
C17 C10 C16 68.3(14) 6_454 .
C19 C10 C16 22.2(15) . .
C19 C10 C16 141.9(16) 6_454 .
C13 C10 C16 73.3(11) . .
C13 C10 C16 98.7(11) 6_454 .
C8 C10 C16 101.6(7) . .
C18 C10 C16 31.2(11) . .
C18 C10 C16 136.7(12) 6_454 .
C16 C10 C16 156.8(14) 6_454 .
C12 C11 C9 112.2(6) . .
C11 C12 C15 114.7(7) . .
C17 C13 C19 121(4) . .
C17 C13 C10 66(3) . .
C19 C13 C10 62.7(16) . .
C17 C13 C18 9(3) . 6_454
C19 C13 C18 118.2(19) . 6_454
C10 C13 C18 59.5(11) . 6_454
C12 C15 C14 102.7(10) . .
C19 C16 C18 96(4) . .
C19 C16 C17 79(3) . 6_454
C18 C16 C17 17(2) . 6_454
C19 C16 C10 46(3) . .
C18 C16 C10 59(2) . .
C17 C16 C10 42.9(11) 6_454 .
C13 C17 C18 164(5) . 6_454
C13 C17 C10 83(3) . .
C18 C17 C10 85(3) 6_454 .
C13 C17 C19 37(3) . .
C18 C17 C19 135(4) 6_454 .
C10 C17 C19 52.6(14) . .
C13 C17 C19 132(4) . 6_454
C18 C17 C19 40(3) 6_454 6_454
C10 C17 C19 50.1(15) . 6_454
C19 C17 C19 96(2) . 6_454
C13 C17 C16 152(4) . 6_454
C18 C17 C16 17(2) 6_454 6_454
C10 C17 C16 68.8(15) . 6_454
C19 C17 C16 119(2) . 6_454
C19 C17 C16 23.6(13) 6_454 6_454
C16 C18 C17 146(4) . 6_454
C16 C18 C19 36(2) . .
C17 C18 C19 110(4) 6_454 .
C16 C18 C10 90(2) . .
C17 C18 C10 58(3) 6_454 .
C19 C18 C10 59(2) . .
C16 C18 C13 142(3) . 6_454
C17 C18 C13 7(2) 6_454 6_454
C19 C18 C13 107(3) . 6_454
C10 C18 C13 52.8(11) . 6_454
C16 C19 C13 171(4) . .
C16 C19 C18 48(3) . .
C13 C19 C18 134(3) . .
C16 C19 C10 112(4) . .
C13 C19 C10 66.0(19) . .
C18 C19 C10 72(2) . .
C16 C19 C17 160(4) . .
C13 C19 C17 21.3(14) . .
C18 C19 C17 113(3) . .
C10 C19 C17 48.7(16) . .
C16 C19 C17 78(3) . 6_454
C13 C19 C17 105(2) . 6_454
C18 C19 C17 29.5(17) . 6_454
C10 C19 C17 46.5(13) . 6_454
C17 C19 C17 84(2) . 6_454

loop_
_geom_bond_atom_site_label_1
_geom_bond_atom_site_label_2
_geom_bond_distance
_geom_bond_site_symmetry_2
S1 C4 1.699(5) .
C1 C6 1.385(6) .
C1 C6 1.385(6) 6_454
N2 C4 1.339(6) .
N2 C9 1.450(6) .
N3 C4 1.346(6) .
N3 C5 1.437(6) .
C5 C6 1.513(7) .
C6 C7 1.398(7) .
C7 C8 1.381(7) .
C8 C7 1.381(7) 6_454
C8 C10 1.543(11) .
C9 C11 1.527(8) .
C10 C17 1.38(3) .
C10 C17 1.38(3) 6_454
C10 C19 1.46(4) .
C10 C19 1.46(4) 6_454
C10 C13 1.501(14) .
C10 C13 1.501(14) 6_454
C10 C18 1.62(3) .
C10 C18 1.62(3) 6_454
C10 C16 1.89(2) 6_454
C10 C16 1.89(2) .
C11 C12 1.474(8) .
C12 C15 1.494(11) .
C13 C17 0.77(3) .
C13 C19 1.28(4) .
C13 C18 1.74(3) 6_454
C14 C15 1.73(2) .
C16 C19 0.77(4) .
C16 C18 0.98(3) .
C16 C17 1.89(4) 6_454
C17 C18 0.99(3) 6_454
C17 C19 1.80(5) .
C17 C19 1.89(5) 6_454
C17 C16 1.89(4) 6_454
C18 C17 0.99(3) 6_454
C18 C19 1.31(4) .
C18 C13 1.74(3) 6_454
C19 C17 1.89(5) 6_454
